data_7233860
loop_
_publ_author_name
'Xiao-Ye Wang'
'Fang-Dong Zhuang'
'Xu Zhou'
'Dong-Chu Yang'
'Jie-Yu Wang'
'Jian Pei'

_publ_section_title
;
 Influence of alkyl chain length on the solid-state properties and
 transistor performance of BN-substituted tetrathienonaphthalenes
;
_journal_name_full 'Journal of Materials Chemistry C'
_journal_page_first 8152
_journal_page_last 8161
_journal_paper_doi 10.1039/C4TC01369G
_journal_volume 2
_journal_year 2014
_chemical_formula_moiety 'C20 H16 B N S4'
_chemical_formula_sum 'C20 H16 B N S4'
_chemical_formula_weight 409.39
_space_group_IT_number 14
_space_group_name_Hall '-P 2yn'
_space_group_name_H-M_alt 'P 1 21/n 1'
_symmetry_cell_setting monoclinic
_symmetry_space_group_name_H-M 'P 1 21/n 1'
_atom_sites_solution_hydrogens geom
_atom_sites_solution_primary direct
_atom_sites_solution_secondary difmap
_cell_angle_alpha 90.00
_cell_angle_beta 92.113(5)
_cell_angle_gamma 90.00
_cell_formula_units_Z 4
_cell_length_a 14.530(5)
_cell_length_b 7.119(2)
_cell_length_c 17.336(6)
_cell_measurement_reflns_used 5918
_cell_measurement_temperature 173(2)
_cell_measurement_theta_max 27.48
_cell_measurement_theta_min 1.18
_cell_volume 1792.0(10)
_computing_cell_refinement 'CrystalClear (Rigaku Inc., 2007)'
_computing_data_collection 'CrystalClear (Rigaku Inc., 2007)'
_computing_data_reduction 'CrystalClear (Rigaku Inc., 2007)'
_computing_molecular_graphics 'Olex2 Ver 1.1'
_computing_publication_material 'SHELX97 (Sheldrick, 2008)'
_computing_structure_refinement 'SHELXL-97 (Sheldrick, 2008)'
_computing_structure_solution 'SHELXS-97 (Sheldrick, 2008)'
_diffrn_ambient_temperature 173(2)
_diffrn_measured_fraction_theta_full 0.997
_diffrn_measured_fraction_theta_max 0.997
_diffrn_measurement_device_type 'MM007-HF CCD(Saturn 724+)'
_diffrn_measurement_method '\w scans at fixed \c = 45\%'
_diffrn_radiation_monochromator Confocal
_diffrn_radiation_source 'rotating anode'
_diffrn_radiation_type MoK\a
_diffrn_radiation_wavelength 0.71073
_diffrn_reflns_av_R_equivalents 0.0572
_diffrn_reflns_av_sigmaI/netI 0.0502
_diffrn_reflns_limit_h_max 18
_diffrn_reflns_limit_h_min -18
_diffrn_reflns_limit_k_max 9
_diffrn_reflns_limit_k_min -9
_diffrn_reflns_limit_l_max 22
_diffrn_reflns_limit_l_min -22
_diffrn_reflns_number 13097
_diffrn_reflns_theta_full 27.48
_diffrn_reflns_theta_max 27.48
_diffrn_reflns_theta_min 2.35
_exptl_absorpt_coefficient_mu 0.534
_exptl_absorpt_correction_T_max 0.9738
_exptl_absorpt_correction_T_min 0.8434
_exptl_absorpt_correction_type multi-scan
_exptl_absorpt_process_details 'CrystalClear (Rigaku Inc., 2007)'
_exptl_crystal_colour colorless
_exptl_crystal_density_diffrn 1.517
_exptl_crystal_density_method 'not measured'
_exptl_crystal_description plate
_exptl_crystal_F_000 848
_exptl_crystal_size_max 0.33
_exptl_crystal_size_mid 0.27
_exptl_crystal_size_min 0.05
_refine_diff_density_max 0.401
_refine_diff_density_min -0.297
_refine_diff_density_rms 0.072
_refine_ls_extinction_method none
_refine_ls_goodness_of_fit_ref 1.160
_refine_ls_hydrogen_treatment constr
_refine_ls_matrix_type full
_refine_ls_number_parameters 239
_refine_ls_number_reflns 4094
_refine_ls_number_restraints 0
_refine_ls_restrained_S_all 1.160
_refine_ls_R_factor_all 0.0597
_refine_ls_R_factor_gt 0.0524
_refine_ls_shift/su_max 0.001
_refine_ls_shift/su_mean 0.000
_refine_ls_structure_factor_coef Fsqd
_refine_ls_weighting_details 'calc w=1/[\s^2^(Fo^2^)+(0.0347P)^2^+1.5632P] where P=(Fo^2^+2Fc^2^)/3'
_refine_ls_weighting_scheme calc
_refine_ls_wR_factor_gt 0.1106
_refine_ls_wR_factor_ref 0.1146
_reflns_number_gt 3725
_reflns_number_total 4094
_reflns_threshold_expression >2sigma(I)
_cod_data_source_file 1000001.cif
_cod_data_source_block PCOD1000001
_cod_original_sg_symbol_H-M P2(1)/n
_cod_database_code 7233860

loop_
_symmetry_equiv_pos_as_xyz
'x, y, z'
'-x+1/2, y+1/2, -z+1/2'
'-x, -y, -z'
'x-1/2, -y-1/2, z-1/2'

loop_
_atom_site_label
_atom_site_type_symbol
_atom_site_fract_x
_atom_site_fract_y
_atom_site_fract_z
_atom_site_U_iso_or_equiv
_atom_site_adp_type
_atom_site_occupancy
_atom_site_symmetry_multiplicity
_atom_site_calc_flag
_atom_site_refinement_flags
_atom_site_disorder_assembly
_atom_site_disorder_group
S1 S 1.09407(4) 0.15208(9) 0.28309(3) 0.02369(16) Uani 1 1 d . . .
S2 S 0.80466(4) 0.34600(10) -0.10309(3) 0.02528(16) Uani 1 1 d . . .
S3 S 0.89288(4) 0.21465(9) 0.37747(3) 0.02206(16) Uani 1 1 d . . .
S4 S 0.61086(4) 0.28529(9) 0.00208(3) 0.02400(16) Uani 1 1 d . . .
N1 N 0.81322(13) 0.2471(3) 0.15858(11) 0.0194(4) Uani 1 1 d . . .
C1 C 0.98586(16) 0.1842(3) 0.23960(13) 0.0200(5) Uani 1 1 d . . .
C2 C 0.98820(17) 0.1981(3) 0.16001(13) 0.0210(5) Uani 1 1 d . . .
C3 C 1.08120(17) 0.1776(4) 0.13554(14) 0.0237(5) Uani 1 1 d . . .
H3 H 1.0965 0.1808 0.0828 0.028 Uiso 1 1 calc R . .
C4 C 1.14562(17) 0.1532(4) 0.19376(14) 0.0227(5) Uani 1 1 d . . .
C5 C 1.24785(17) 0.1343(4) 0.18785(15) 0.0299(6) Uani 1 1 d . . .
H5A H 1.2782 0.2467 0.2093 0.045 Uiso 1 1 calc R . .
H5B H 1.2630 0.1205 0.1335 0.045 Uiso 1 1 calc R . .
H5C H 1.2692 0.0234 0.2168 0.045 Uiso 1 1 calc R . .
C6 C 0.90276(17) 0.2090(3) 0.27861(13) 0.0202(5) Uani 1 1 d . . .
C7 C 0.81871(16) 0.2449(3) 0.24021(13) 0.0200(5) Uani 1 1 d . . .
C8 C 0.74782(16) 0.2857(3) 0.29367(13) 0.0212(5) Uani 1 1 d . . .
H8 H 0.6865 0.3183 0.2781 0.025 Uiso 1 1 calc R . .
C9 C 0.77783(17) 0.2726(3) 0.36874(14) 0.0218(5) Uani 1 1 d . . .
C10 C 0.72294(19) 0.3017(4) 0.43968(14) 0.0282(6) Uani 1 1 d . . .
H10A H 0.7106 0.1798 0.4635 0.042 Uiso 1 1 calc R . .
H10B H 0.6645 0.3634 0.4252 0.042 Uiso 1 1 calc R . .
H10C H 0.7580 0.3808 0.4765 0.042 Uiso 1 1 calc R . .
C11 C 0.88947(17) 0.2738(3) 0.02791(13) 0.0213(5) Uani 1 1 d . . .
C12 C 0.95786(17) 0.2838(4) -0.03020(13) 0.0234(5) Uani 1 1 d . . .
H12 H 1.0217 0.2664 -0.0187 0.028 Uiso 1 1 calc R . .
C13 C 0.92388(17) 0.3200(4) -0.10242(14) 0.0242(5) Uani 1 1 d . . .
C14 C 0.80256(17) 0.3047(3) -0.00509(13) 0.0194(5) Uani 1 1 d . . .
C15 C 0.97418(19) 0.3303(4) -0.17621(14) 0.0296(6) Uani 1 1 d . . .
H15A H 0.9661 0.2121 -0.2046 0.044 Uiso 1 1 calc R . .
H15B H 1.0399 0.3515 -0.1645 0.044 Uiso 1 1 calc R . .
H15C H 0.9495 0.4342 -0.2077 0.044 Uiso 1 1 calc R . .
C16 C 0.72289(17) 0.2913(3) 0.03963(13) 0.0207(5) Uani 1 1 d . . .
C17 C 0.72638(16) 0.2543(3) 0.11824(13) 0.0194(5) Uani 1 1 d . . .
C18 C 0.63731(17) 0.2121(3) 0.14580(14) 0.0218(5) Uani 1 1 d . . .
H18 H 0.6271 0.1780 0.1978 0.026 Uiso 1 1 calc R . .
C19 C 0.56846(17) 0.2252(3) 0.09073(14) 0.0223(5) Uani 1 1 d . . .
C20 C 0.46762(17) 0.1919(4) 0.09872(15) 0.0291(6) Uani 1 1 d . . .
H20A H 0.4347 0.3118 0.0949 0.044 Uiso 1 1 calc R . .
H20B H 0.4572 0.1343 0.1490 0.044 Uiso 1 1 calc R . .
H20C H 0.4450 0.1077 0.0575 0.044 Uiso 1 1 calc R . .
B1 B 0.89860(18) 0.2382(4) 0.11453(15) 0.0202(6) Uani 1 1 d . . .

loop_
_atom_site_aniso_label
_atom_site_aniso_U_11
_atom_site_aniso_U_22
_atom_site_aniso_U_33
_atom_site_aniso_U_23
_atom_site_aniso_U_13
_atom_site_aniso_U_12
S1 0.0191(3) 0.0318(4) 0.0199(3) 0.0008(2) -0.0032(2) 0.0009(3)
S2 0.0248(3) 0.0339(4) 0.0169(3) 0.0010(2) -0.0019(2) -0.0007(3)
S3 0.0241(3) 0.0252(3) 0.0167(3) 0.0020(2) -0.0004(2) 0.0004(2)
S4 0.0193(3) 0.0319(4) 0.0205(3) -0.0020(2) -0.0041(2) 0.0001(3)
N1 0.0196(10) 0.0225(10) 0.0159(9) 0.0011(8) -0.0029(8) -0.0012(8)
C1 0.0189(12) 0.0195(11) 0.0215(11) 0.0018(9) -0.0011(9) -0.0012(9)
C2 0.0219(12) 0.0212(12) 0.0197(11) -0.0004(9) -0.0015(9) -0.0020(10)
C3 0.0215(12) 0.0288(13) 0.0207(12) -0.0005(10) -0.0003(9) 0.0000(11)
C4 0.0194(12) 0.0260(13) 0.0227(12) -0.0002(10) 0.0004(9) 0.0007(10)
C5 0.0182(12) 0.0436(16) 0.0279(13) -0.0005(12) 0.0003(10) 0.0011(12)
C6 0.0217(12) 0.0203(12) 0.0185(11) 0.0008(9) -0.0003(9) -0.0016(10)
C7 0.0223(12) 0.0192(11) 0.0185(11) 0.0003(9) -0.0001(9) -0.0021(10)
C8 0.0181(12) 0.0227(12) 0.0230(12) -0.0021(10) 0.0026(9) -0.0011(10)
C9 0.0224(12) 0.0210(12) 0.0220(12) 0.0000(10) 0.0024(9) -0.0012(10)
C10 0.0309(14) 0.0301(14) 0.0240(13) 0.0011(11) 0.0074(10) 0.0009(12)
C11 0.0217(12) 0.0239(12) 0.0181(11) -0.0007(10) -0.0010(9) -0.0005(10)
C12 0.0209(12) 0.0289(13) 0.0204(12) -0.0005(10) 0.0009(9) 0.0003(10)
C13 0.0237(13) 0.0278(13) 0.0210(12) -0.0024(10) 0.0021(10) -0.0010(11)
C14 0.0220(12) 0.0200(11) 0.0159(11) -0.0005(9) -0.0012(9) -0.0020(10)
C15 0.0320(15) 0.0354(15) 0.0217(12) -0.0011(11) 0.0054(10) -0.0024(12)
C16 0.0198(12) 0.0233(12) 0.0188(11) -0.0001(9) -0.0016(9) 0.0001(10)
C17 0.0201(12) 0.0174(11) 0.0205(11) -0.0009(9) -0.0036(9) -0.0014(10)
C18 0.0235(13) 0.0214(12) 0.0203(11) -0.0013(9) -0.0003(9) -0.0021(10)
C19 0.0206(12) 0.0226(12) 0.0237(12) -0.0049(10) 0.0006(9) 0.0004(10)
C20 0.0198(12) 0.0391(15) 0.0283(13) -0.0032(12) 0.0007(10) -0.0016(12)
B1 0.0193(13) 0.0212(13) 0.0199(13) 0.0000(10) -0.0013(10) -0.0026(11)

loop_
_atom_type_symbol
_atom_type_description
_atom_type_scat_dispersion_real
_atom_type_scat_dispersion_imag
_atom_type_scat_source
C C 0.0033 0.0016 'International Tables Vol C Tables 4.2.6.8 and 6.1.1.4'
H H 0.0000 0.0000 'International Tables Vol C Tables 4.2.6.8 and 6.1.1.4'
B B 0.0013 0.0007 'International Tables Vol C Tables 4.2.6.8 and 6.1.1.4'
N N 0.0061 0.0033 'International Tables Vol C Tables 4.2.6.8 and 6.1.1.4'
S S 0.1246 0.1234 'International Tables Vol C Tables 4.2.6.8 and 6.1.1.4'

loop_
_geom_angle_atom_site_label_1
_geom_angle_atom_site_label_2
_geom_angle_atom_site_label_3
_geom_angle
_geom_angle_site_symmetry_1
_geom_angle_site_symmetry_3
C1 S1 C4 91.47(12) . .
C14 S2 C13 91.66(12) . .
C9 S3 C6 91.97(12) . .
C19 S4 C16 91.88(11) . .
C7 N1 C17 120.6(2) . .
C7 N1 B1 119.85(19) . .
C17 N1 B1 119.54(19) . .
C2 C1 C6 121.3(2) . .
C2 C1 S1 112.79(18) . .
C6 C1 S1 125.75(18) . .
C1 C2 C3 110.1(2) . .
C1 C2 B1 118.5(2) . .
C3 C2 B1 131.3(2) . .
C4 C3 C2 114.9(2) . .
C4 C3 H3 122.5 . .
C2 C3 H3 122.5 . .
C3 C4 C5 128.1(2) . .
C3 C4 S1 110.64(19) . .
C5 C4 S1 121.28(18) . .
C4 C5 H5A 109.5 . .
C4 C5 H5B 109.5 . .
H5A C5 H5B 109.5 . .
C4 C5 H5C 109.5 . .
H5A C5 H5C 109.5 . .
H5B C5 H5C 109.5 . .
C7 C6 C1 122.9(2) . .
C7 C6 S3 111.52(18) . .
C1 C6 S3 125.50(18) . .
C6 C7 N1 119.8(2) . .
C6 C7 C8 111.4(2) . .
N1 C7 C8 128.8(2) . .
C9 C8 C7 113.0(2) . .
C9 C8 H8 123.5 . .
C7 C8 H8 123.5 . .
C8 C9 C10 127.7(2) . .
C8 C9 S3 112.10(18) . .
C10 C9 S3 120.20(18) . .
C9 C10 H10A 109.5 . .
C9 C10 H10B 109.5 . .
H10A C10 H10B 109.5 . .
C9 C10 H10C 109.5 . .
H10A C10 H10C 109.5 . .
H10B C10 H10C 109.5 . .
C14 C11 C12 110.2(2) . .
C14 C11 B1 118.6(2) . .
C12 C11 B1 131.2(2) . .
C13 C12 C11 114.7(2) . .
C13 C12 H12 122.6 . .
C11 C12 H12 122.6 . .
C12 C13 C15 128.8(2) . .
C12 C13 S2 110.80(19) . .
C15 C13 S2 120.35(18) . .
C11 C14 C16 120.9(2) . .
C11 C14 S2 112.63(18) . .
C16 C14 S2 126.40(18) . .
C13 C15 H15A 109.5 . .
C13 C15 H15B 109.5 . .
H15A C15 H15B 109.5 . .
C13 C15 H15C 109.5 . .
H15A C15 H15C 109.5 . .
H15B C15 H15C 109.5 . .
C17 C16 C14 123.2(2) . .
C17 C16 S4 111.38(18) . .
C14 C16 S4 124.79(18) . .
C16 C17 N1 119.3(2) . .
C16 C17 C18 111.6(2) . .
N1 C17 C18 128.8(2) . .
C19 C18 C17 113.8(2) . .
C19 C18 H18 123.1 . .
C17 C18 H18 123.1 . .
C18 C19 C20 128.4(2) . .
C18 C19 S4 111.3(2) . .
C20 C19 S4 120.23(18) . .
C19 C20 H20A 109.5 . .
C19 C20 H20B 109.5 . .
H20A C20 H20B 109.5 . .
C19 C20 H20C 109.5 . .
H20A C20 H20C 109.5 . .
H20B C20 H20C 109.5 . .
N1 B1 C11 117.2(2) . .
N1 B1 C2 117.2(2) . .
C11 B1 C2 125.6(2) . .

loop_
_geom_bond_atom_site_label_1
_geom_bond_atom_site_label_2
_geom_bond_distance
_geom_bond_site_symmetry_2
S1 C1 1.734(2) .
S1 C4 1.745(3) .
S2 C14 1.726(2) .
S2 C13 1.742(3) .
S3 C9 1.723(3) .
S3 C6 1.726(2) .
S4 C19 1.730(3) .
S4 C16 1.731(2) .
N1 C7 1.415(3) .
N1 C17 1.421(3) .
N1 B1 1.482(3) .
C1 C2 1.385(3) .
C1 C6 1.416(3) .
C2 C3 1.438(3) .
C2 B1 1.524(3) .
C3 C4 1.362(3) .
C3 H3 0.9500 .
C4 C5 1.499(3) .
C5 H5A 0.9800 .
C5 H5B 0.9800 .
C5 H5C 0.9800 .
C6 C7 1.393(3) .
C7 C8 1.440(3) .
C8 C9 1.360(3) .
C8 H8 0.9500 .
C9 C10 1.505(3) .
C10 H10A 0.9800 .
C10 H10B 0.9800 .
C10 H10C 0.9800 .
C11 C14 1.385(3) .
C11 C12 1.443(3) .
C11 B1 1.524(3) .
C12 C13 1.354(3) .
C12 H12 0.9500 .
C13 C15 1.498(3) .
C14 C16 1.420(3) .
C15 H15A 0.9800 .
C15 H15B 0.9800 .
C15 H15C 0.9800 .
C16 C17 1.387(3) .
C17 C18 1.428(3) .
C18 C19 1.360(3) .
C18 H18 0.9500 .
C19 C20 1.496(3) .
C20 H20A 0.9800 .
C20 H20B 0.9800 .
C20 H20C 0.9800 .

loop_
_geom_torsion_atom_site_label_1
_geom_torsion_atom_site_label_2
_geom_torsion_atom_site_label_3
_geom_torsion_atom_site_label_4
_geom_torsion
_geom_torsion_site_symmetry_1
_geom_torsion_site_symmetry_2
_geom_torsion_site_symmetry_3
_geom_torsion_site_symmetry_4
C4 S1 C1 C2 -0.8(2) . . . .
C4 S1 C1 C6 -176.2(2) . . . .
C6 C1 C2 C3 176.8(2) . . . .
S1 C1 C2 C3 1.2(3) . . . .
C6 C1 C2 B1 -0.9(4) . . . .
S1 C1 C2 B1 -176.45(18) . . . .
C1 C2 C3 C4 -1.2(3) . . . .
B1 C2 C3 C4 176.1(3) . . . .
C2 C3 C4 C5 -177.8(3) . . . .
C2 C3 C4 S1 0.6(3) . . . .
C1 S1 C4 C3 0.1(2) . . . .
C1 S1 C4 C5 178.6(2) . . . .
C2 C1 C6 C7 1.2(4) . . . .
S1 C1 C6 C7 176.20(19) . . . .
C2 C1 C6 S3 -174.23(19) . . . .
S1 C1 C6 S3 0.8(3) . . . .
C9 S3 C6 C7 -1.88(19) . . . .
C9 S3 C6 C1 174.0(2) . . . .
C1 C6 C7 N1 3.7(4) . . . .
S3 C6 C7 N1 179.69(18) . . . .
C1 C6 C7 C8 -173.3(2) . . . .
S3 C6 C7 C8 2.7(3) . . . .
C17 N1 C7 C6 170.2(2) . . . .
B1 N1 C7 C6 -8.7(3) . . . .
C17 N1 C7 C8 -13.5(4) . . . .
B1 N1 C7 C8 167.7(2) . . . .
C6 C7 C8 C9 -2.5(3) . . . .
N1 C7 C8 C9 -179.1(2) . . . .
C7 C8 C9 C10 -178.8(2) . . . .
C7 C8 C9 S3 1.0(3) . . . .
C6 S3 C9 C8 0.5(2) . . . .
C6 S3 C9 C10 -179.7(2) . . . .
C14 C11 C12 C13 0.0(3) . . . .
B1 C11 C12 C13 -179.5(3) . . . .
C11 C12 C13 C15 -176.7(3) . . . .
C11 C12 C13 S2 0.5(3) . . . .
C14 S2 C13 C12 -0.6(2) . . . .
C14 S2 C13 C15 176.9(2) . . . .
C12 C11 C14 C16 176.3(2) . . . .
B1 C11 C14 C16 -4.2(4) . . . .
C12 C11 C14 S2 -0.4(3) . . . .
B1 C11 C14 S2 179.09(18) . . . .
C13 S2 C14 C11 0.6(2) . . . .
C13 S2 C14 C16 -175.9(2) . . . .
C11 C14 C16 C17 2.5(4) . . . .
S2 C14 C16 C17 178.78(19) . . . .
C11 C14 C16 S4 -167.91(19) . . . .
S2 C14 C16 S4 8.4(3) . . . .
C19 S4 C16 C17 -1.9(2) . . . .
C19 S4 C16 C14 169.5(2) . . . .
C14 C16 C17 N1 6.4(4) . . . .
S4 C16 C17 N1 177.94(17) . . . .
C14 C16 C17 C18 -168.6(2) . . . .
S4 C16 C17 C18 3.0(3) . . . .
C7 N1 C17 C16 168.1(2) . . . .
B1 N1 C17 C16 -13.1(3) . . . .
C7 N1 C17 C18 -17.9(4) . . . .
B1 N1 C17 C18 160.9(2) . . . .
C16 C17 C18 C19 -2.8(3) . . . .
N1 C17 C18 C19 -177.1(2) . . . .
C17 C18 C19 C20 -179.8(2) . . . .
C17 C18 C19 S4 1.3(3) . . . .
C16 S4 C19 C18 0.4(2) . . . .
C16 S4 C19 C20 -178.6(2) . . . .
C7 N1 B1 C11 -170.1(2) . . . .
C17 N1 B1 C11 11.1(3) . . . .
C7 N1 B1 C2 8.7(3) . . . .
C17 N1 B1 C2 -170.1(2) . . . .
C14 C11 B1 N1 -2.5(3) . . . .
C12 C11 B1 N1 176.9(2) . . . .
C14 C11 B1 C2 178.8(2) . . . .
C12 C11 B1 C2 -1.8(4) . . . .
C1 C2 B1 N1 -4.0(3) . . . .
C3 C2 B1 N1 178.9(2) . . . .
C1 C2 B1 C11 174.7(2) . . . .
C3 C2 B1 C11 -2.4(4) . . . .
